data_7155920
loop_
_publ_author_name
'Sen, Subhabrata'
'Chauhan, Jyoti'
'Luthra, Tania'
'Gundla, Rambabu'
'Ferraro, Antonio'
'Holzgrabe, Ulrike'

_publ_section_title
;
 A diversity oriented synthesis of natural product inspired molecular
 libraries
;
_journal_name_full 'Org. Biomol. Chem.'
_journal_paper_doi 10.1039/C7OB02230A
_journal_year 2017
_chemical_absolute_configuration None
_chemical_formula_moiety 'C19 H17 N3 O4'
_chemical_formula_sum 'C19 H17 N3 O4'
_chemical_formula_weight 351.35
_chemical_name_systematic 'methyl 1-(2-nitrophenyl)-2,3,4,9-tetrahydro-1H-pyrido[3,4-b]indole-3-carboxylate'
_space_group_crystal_system orthorhombic
_space_group_IT_number 19
_space_group_name_Hall 'P 2ac 2ab'
_space_group_name_H-M_alt 'P 21 21 21'
_symmetry_space_group_name_Hall 'P 2ac 2ab'
_symmetry_space_group_name_H-M 'P 21 21 21'
_atom_sites_solution_hydrogens geom
_audit_creation_method SHELXL-2014/7
_audit_update_record
;
2017-09-05 deposited with the CCDC.
2017-10-10 downloaded from the CCDC.
;
_cell_angle_alpha 90
_cell_angle_beta 90
_cell_angle_gamma 90
_cell_formula_units_Z 4
_cell_length_a 8.962(3)
_cell_length_b 9.634(5)
_cell_length_c 20.046(11)
_cell_measurement_reflns_used 2082
_cell_measurement_temperature 295(2)
_cell_measurement_theta_max 25.42
_cell_measurement_theta_min 2.93
_cell_volume 1730.8(14)
_computing_cell_refinement 'Bruker SAINT'
_computing_data_collection 'Bruker APEX2'
_computing_data_reduction 'Bruker SAINT'
_computing_molecular_graphics 'Bruker SHELXTL'
_computing_publication_material 'Bruker SHELXTL'
_computing_structure_refinement 'SHELXL-2014/7 (Sheldrick, 2014)'
_computing_structure_solution 'SHELXS-97 (Sheldrick 2008)'
_diffrn_ambient_temperature 295(2)
_diffrn_measured_fraction_theta_full 0.980
_diffrn_measured_fraction_theta_max 0.981
_diffrn_measurement_device_type 'Bruker PHOTON100 CMOS'
_diffrn_measurement_method '\f and \w scans'
_diffrn_radiation_type MoK\a
_diffrn_radiation_wavelength 0.71073
_diffrn_reflns_av_R_equivalents 0.0383
_diffrn_reflns_av_unetI/netI 0.0534
_diffrn_reflns_Laue_measured_fraction_full 0.980
_diffrn_reflns_Laue_measured_fraction_max 0.981
_diffrn_reflns_limit_h_max 10
_diffrn_reflns_limit_h_min -10
_diffrn_reflns_limit_k_max 11
_diffrn_reflns_limit_k_min -11
_diffrn_reflns_limit_l_max 24
_diffrn_reflns_limit_l_min -19
_diffrn_reflns_number 6840
_diffrn_reflns_point_group_measured_fraction_full 0.970
_diffrn_reflns_point_group_measured_fraction_max 0.969
_diffrn_reflns_theta_full 25.242
_diffrn_reflns_theta_max 25.678
_diffrn_reflns_theta_min 2.345
_diffrn_source X-ray
_exptl_absorpt_coefficient_mu 0.097
_exptl_absorpt_correction_T_max 0.9705
_exptl_absorpt_correction_T_min 0.8878
_exptl_absorpt_correction_type multi-scan
_exptl_absorpt_process_details SADABS
_exptl_crystal_colour yellow
_exptl_crystal_density_diffrn 1.348
_exptl_crystal_description BLOCK
_exptl_crystal_F_000 736
_exptl_crystal_size_max 0.156
_exptl_crystal_size_mid 0.066
_exptl_crystal_size_min 0.032
_exptl_transmission_factor_max 0.997
_exptl_transmission_factor_min 0.985
_refine_diff_density_max 0.218
_refine_diff_density_min -0.284
_refine_diff_density_rms 0.038
_refine_ls_abs_structure_details
;
 Flack x determined using 819 quotients [(I+)-(I-)]/[(I+)+(I-)]
 (Parsons, Flack and Wagner, Acta Cryst. B69 (2013) 249-259).
;
_refine_ls_extinction_coef 0.025(5)
_refine_ls_extinction_expression Fc^*^=kFc[1+0.001xFc^2^\l^3^/sin(2\q)]^-1/4^
_refine_ls_extinction_method 'SHELXL-2014/7 (Sheldrick 2014'
_refine_ls_goodness_of_fit_ref 1.092
_refine_ls_hydrogen_treatment constr
_refine_ls_matrix_type full
_refine_ls_number_parameters 237
_refine_ls_number_reflns 3183
_refine_ls_number_restraints 0
_refine_ls_restrained_S_all 1.092
_refine_ls_R_factor_all 0.0689
_refine_ls_R_factor_gt 0.0483
_refine_ls_shift/su_max 0.000
_refine_ls_shift/su_mean 0.000
_refine_ls_structure_factor_coef Fsqd
_refine_ls_weighting_details 'w=1/[\s^2^(Fo^2^)+(0.0539P)^2^+0.3532P] where P=(Fo^2^+2Fc^2^)/3'
_refine_ls_weighting_scheme calc
_refine_ls_wR_factor_gt 0.1121
_refine_ls_wR_factor_ref 0.1345
_reflns_Friedel_coverage 0.711
_reflns_Friedel_fraction_full 0.956
_reflns_Friedel_fraction_max 0.953
_reflns_number_gt 2502
_reflns_number_total 3183
_reflns_threshold_expression 'I > 2\s(I)'
_cod_data_source_file c7ob02230a2.cif
_cod_data_source_block JCTP_NEW_a
_cod_depositor_comments
;
The following automatic conversions were performed:

'_exptl_absorpt_correction_type' value 'Multi-Scan' changed to
'multi-scan' according to
/home/data/users/saulius/crontab/automatic-downloads/rss-feeds/RSC/lib/dictionaries/cif_core.dic
dictionary named 'cif_core.dic' version 2.4.2 from 2011-04-26.

Automatic conversion script
Id: cif_fix_values 4973 2017-02-22 13:04:09Z antanas 
;
_cod_original_cell_volume 1730.8(15)
_cod_database_code 7155920
_shelx_shelxl_version_number 2014/7
_shelx_space_group_comment
;
The symmetry employed for this shelxl refinement is uniquely defined
by the following loop, which should always be used as a source of
symmetry information in preference to the above space-group names.
They are only intended as comments.
;

loop_
_space_group_symop_operation_xyz
'x, y, z'
'-x+1/2, -y, z+1/2'
'-x, y+1/2, -z+1/2'
'x+1/2, -y+1/2, -z'

loop_
_atom_site_label
_atom_site_type_symbol
_atom_site_fract_x
_atom_site_fract_y
_atom_site_fract_z
_atom_site_U_iso_or_equiv
_atom_site_adp_type
_atom_site_occupancy
_atom_site_site_symmetry_order
_atom_site_calc_flag
_atom_site_refinement_flags_posn
_atom_site_refinement_flags_adp
O3 O 0.9702(3) 0.5631(4) 0.74442(19) 0.0699(10) Uani 1 1 d . .
N1 N 0.2863(3) 0.6790(3) 0.76642(17) 0.0408(8) Uani 1 1 d . .
H1 H 0.2199 0.6670 0.7360 0.049 Uiso 1 1 calc R U
N2 N 0.6696(3) 0.5861(3) 0.71081(18) 0.0438(9) Uani 1 1 d . .
H2 H 0.7330 0.6143 0.6816 0.053 Uiso 1 1 calc R U
O1 O 0.2250(4) 0.4885(4) 0.6510(2) 0.0703(10) Uani 1 1 d . .
O4 O 0.9091(3) 0.4188(4) 0.8260(2) 0.0782(12) Uani 1 1 d . .
N3 N 0.2717(4) 0.5201(4) 0.5959(2) 0.0584(10) Uani 1 1 d . .
C14 C 0.4732(4) 0.6747(4) 0.6390(2) 0.0391(9) Uani 1 1 d . .
C3 C 0.3997(4) 0.7376(4) 0.8618(2) 0.0397(9) Uani 1 1 d . .
C19 C 0.3694(4) 0.6426(5) 0.5900(2) 0.0480(10) Uani 1 1 d . .
O2 O 0.2417(5) 0.4561(4) 0.5450(2) 0.0896(12) Uani 1 1 d . .
C13 C 0.5072(4) 0.5853(4) 0.6994(2) 0.0377(9) Uani 1 1 d . .
H13 H 0.4720 0.4902 0.6919 0.045 Uiso 1 1 calc R U
C2 C 0.5081(4) 0.6786(4) 0.8177(2) 0.0401(9) Uani 1 1 d . .
C11 C 0.8790(4) 0.5092(4) 0.7786(2) 0.0491(11) Uani 1 1 d . .
C1 C 0.4357(4) 0.6451(4) 0.7608(2) 0.0375(9) Uani 1 1 d . .
C8 C 0.2613(4) 0.7348(4) 0.8280(2) 0.0427(9) Uani 1 1 d . .
C15 C 0.5519(4) 0.7976(4) 0.6300(2) 0.0445(10) Uani 1 1 d . .
H15 H 0.6220 0.8239 0.6618 0.053 Uiso 1 1 calc R U
C7 C 0.1298(4) 0.7829(4) 0.8569(2) 0.0504(11) Uani 1 1 d . .
H7 H 0.0392 0.7798 0.8342 0.060 Uiso 1 1 calc R U
C10 C 0.7122(4) 0.5349(4) 0.7759(2) 0.0429(10) Uani 1 1 d . .
H10 H 0.6590 0.4481 0.7851 0.051 Uiso 1 1 calc R U
C9 C 0.6699(4) 0.6432(5) 0.8283(2) 0.0472(10) Uani 1 1 d . .
H9A H 0.6848 0.6061 0.8728 0.057 Uiso 1 1 calc R U
H9B H 0.7313 0.7255 0.8233 0.057 Uiso 1 1 calc R U
C6 C 0.1406(5) 0.8349(5) 0.9202(2) 0.0602(13) Uani 1 1 d . .
H6 H 0.0548 0.8679 0.9409 0.072 Uiso 1 1 calc R U
C4 C 0.4048(5) 0.7924(5) 0.9262(2) 0.0537(11) Uani 1 1 d . .
H4 H 0.4944 0.7966 0.9496 0.064 Uiso 1 1 calc R U
C5 C 0.2744(6) 0.8402(5) 0.9546(2) 0.0636(13) Uani 1 1 d . .
H5 H 0.2763 0.8766 0.9976 0.076 Uiso 1 1 calc R U
C16 C 0.5288(5) 0.8826(5) 0.5748(3) 0.0590(13) Uani 1 1 d . .
H16 H 0.5814 0.9654 0.5706 0.071 Uiso 1 1 calc R U
C18 C 0.3478(6) 0.7242(6) 0.5345(3) 0.0681(14) Uani 1 1 d . .
H18 H 0.2787 0.6982 0.5023 0.082 Uiso 1 1 calc R U
C17 C 0.4291(6) 0.8446(6) 0.5269(3) 0.0694(14) Uani 1 1 d . .
H17 H 0.4159 0.8996 0.4893 0.083 Uiso 1 1 calc R U
C12 C 1.0646(5) 0.3856(6) 0.8377(4) 0.094(2) Uani 1 1 d . .
H12A H 1.1096 0.3554 0.7967 0.142 Uiso 1 1 calc R U
H12B H 1.0716 0.3127 0.8702 0.142 Uiso 1 1 calc R U
H12C H 1.1157 0.4664 0.8538 0.142 Uiso 1 1 calc R U

loop_
_atom_site_aniso_label
_atom_site_aniso_U_11
_atom_site_aniso_U_22
_atom_site_aniso_U_33
_atom_site_aniso_U_23
_atom_site_aniso_U_13
_atom_site_aniso_U_12
O3 0.0301(15) 0.093(3) 0.087(3) 0.004(2) 0.0048(16) 0.0008(17)
N1 0.0253(15) 0.0494(19) 0.0479(19) -0.0006(16) 0.0001(15) 0.0023(13)
N2 0.0284(16) 0.0488(19) 0.054(2) 0.0039(17) 0.0019(14) -0.0008(14)
O1 0.063(2) 0.073(2) 0.075(2) -0.0030(19) 0.0081(18) -0.0184(18)
O4 0.0442(17) 0.073(2) 0.117(3) 0.031(2) -0.0105(19) 0.0109(16)
N3 0.049(2) 0.056(2) 0.070(3) -0.013(2) -0.015(2) 0.0005(18)
C14 0.0300(18) 0.041(2) 0.046(2) -0.0053(18) 0.0077(17) 0.0029(16)
C3 0.036(2) 0.036(2) 0.047(2) 0.0073(17) 0.0088(18) 0.0023(16)
C19 0.040(2) 0.048(2) 0.056(3) -0.007(2) -0.007(2) -0.0003(18)
O2 0.098(3) 0.084(3) 0.087(3) -0.022(2) -0.031(2) -0.022(2)
C13 0.0306(18) 0.0359(19) 0.047(2) -0.0012(17) -0.0023(17) -0.0030(16)
C2 0.038(2) 0.037(2) 0.045(2) 0.0040(17) 0.0006(18) 0.0000(16)
C11 0.034(2) 0.042(2) 0.071(3) -0.007(2) -0.011(2) 0.0065(17)
C1 0.0311(18) 0.0324(19) 0.049(2) 0.0028(17) 0.0006(17) -0.0002(15)
C8 0.044(2) 0.034(2) 0.050(2) 0.0043(17) 0.006(2) 0.0001(17)
C15 0.037(2) 0.045(2) 0.052(2) -0.0026(19) 0.0079(19) -0.0006(16)
C7 0.036(2) 0.051(2) 0.064(3) 0.000(2) 0.014(2) 0.0051(18)
C10 0.0310(19) 0.039(2) 0.059(3) 0.0031(19) 0.0002(19) 0.0042(16)
C9 0.036(2) 0.050(2) 0.055(3) -0.005(2) -0.0012(19) 0.0044(18)
C6 0.055(3) 0.059(3) 0.066(3) -0.003(3) 0.018(2) 0.012(2)
C4 0.061(3) 0.053(3) 0.047(3) 0.002(2) 0.002(2) 0.005(2)
C5 0.076(3) 0.069(3) 0.046(3) -0.008(2) 0.017(3) 0.011(3)
C16 0.061(3) 0.048(3) 0.067(3) 0.006(2) 0.018(3) 0.000(2)
C18 0.069(3) 0.077(4) 0.058(3) 0.003(3) -0.014(3) 0.005(3)
C17 0.078(3) 0.071(3) 0.059(3) 0.013(3) 0.001(3) 0.009(3)
C12 0.047(3) 0.079(4) 0.157(7) 0.015(4) -0.031(3) 0.016(3)

loop_
_atom_type_symbol
_atom_type_description
_atom_type_scat_dispersion_real
_atom_type_scat_dispersion_imag
_atom_type_scat_source
C C 0.0033 0.0016 'International Tables Vol C Tables 4.2.6.8 and 6.1.1.4'
H H 0.0000 0.0000 'International Tables Vol C Tables 4.2.6.8 and 6.1.1.4'
N N 0.0061 0.0033 'International Tables Vol C Tables 4.2.6.8 and 6.1.1.4'
O O 0.0106 0.0060 'International Tables Vol C Tables 4.2.6.8 and 6.1.1.4'

loop_
_geom_angle_atom_site_label_1
_geom_angle_atom_site_label_2
_geom_angle_atom_site_label_3
_geom_angle
C8 N1 C1 109.0(3)
C8 N1 H1 125.5
C1 N1 H1 125.5
C10 N2 C13 113.5(3)
C10 N2 H2 123.2
C13 N2 H2 123.2
C11 O4 C12 117.3(4)
O1 N3 O2 123.7(4)
O1 N3 C19 118.5(4)
O2 N3 C19 117.8(4)
C19 C14 C15 115.9(4)
C19 C14 C13 124.9(4)
C15 C14 C13 119.1(4)
C4 C3 C8 118.7(4)
C4 C3 C2 134.4(4)
C8 C3 C2 106.9(4)
C18 C19 C14 122.6(4)
C18 C19 N3 116.0(4)
C14 C19 N3 121.3(4)
N2 C13 C1 106.9(3)
N2 C13 C14 108.6(3)
C1 C13 C14 110.5(3)
N2 C13 H13 110.2
C1 C13 H13 110.2
C14 C13 H13 110.2
C1 C2 C3 106.9(3)
C1 C2 C9 121.9(4)
C3 C2 C9 131.0(4)
O3 C11 O4 124.4(4)
O3 C11 C10 126.0(4)
O4 C11 C10 109.6(4)
C2 C1 N1 109.9(3)
C2 C1 C13 125.3(3)
N1 C1 C13 124.7(3)
N1 C8 C7 130.2(4)
N1 C8 C3 107.3(3)
C7 C8 C3 122.5(4)
C14 C15 C16 122.0(4)
C14 C15 H15 119.0
C16 C15 H15 119.0
C6 C7 C8 116.6(4)
C6 C7 H7 121.7
C8 C7 H7 121.7
N2 C10 C11 110.3(4)
N2 C10 C9 108.8(3)
C11 C10 C9 109.4(3)
N2 C10 H10 109.5
C11 C10 H10 109.5
C9 C10 H10 109.5
C2 C9 C10 107.2(3)
C2 C9 H9A 110.3
C10 C9 H9A 110.3
C2 C9 H9B 110.3
C10 C9 H9B 110.3
H9A C9 H9B 108.5
C7 C6 C5 122.5(4)
C7 C6 H6 118.7
C5 C6 H6 118.7
C5 C4 C3 118.7(4)
C5 C4 H4 120.7
C3 C4 H4 120.7
C4 C5 C6 121.1(4)
C4 C5 H5 119.5
C6 C5 H5 119.5
C17 C16 C15 120.0(4)
C17 C16 H16 120.0
C15 C16 H16 120.0
C19 C18 C17 119.7(5)
C19 C18 H18 120.1
C17 C18 H18 120.1
C16 C17 C18 119.7(5)
C16 C17 H17 120.1
C18 C17 H17 120.1
O4 C12 H12A 109.5
O4 C12 H12B 109.5
H12A C12 H12B 109.5
O4 C12 H12C 109.5
H12A C12 H12C 109.5
H12B C12 H12C 109.5

loop_
_geom_bond_atom_site_label_1
_geom_bond_atom_site_label_2
_geom_bond_distance
O3 C11 1.186(5)
N1 C8 1.365(5)
N1 C1 1.383(5)
N1 H1 0.8600
N2 C10 1.446(5)
N2 C13 1.474(5)
N2 H2 0.8600
O1 N3 1.219(5)
O4 C11 1.318(6)
O4 C12 1.449(5)
N3 O2 1.222(5)
N3 C19 1.475(6)
C14 C19 1.387(6)
C14 C15 1.390(5)
C14 C13 1.516(5)
C3 C4 1.396(6)
C3 C8 1.413(6)
C3 C2 1.433(5)
C19 C18 1.376(7)
C13 C1 1.503(5)
C13 H13 0.9800
C2 C1 1.350(5)
C2 C9 1.505(5)
C11 C10 1.517(5)
C8 C7 1.392(5)
C15 C16 1.392(6)
C15 H15 0.9300
C7 C6 1.368(6)
C7 H7 0.9300
C10 C9 1.528(6)
C10 H10 0.9800
C9 H9A 0.9700
C9 H9B 0.9700
C6 C5 1.384(7)
C6 H6 0.9300
C4 C5 1.379(6)
C4 H4 0.9300
C5 H5 0.9300
C16 C17 1.361(7)
C16 H16 0.9300
C18 C17 1.378(8)
C18 H18 0.9300
C17 H17 0.9300
C12 H12A 0.9600
C12 H12B 0.9600
C12 H12C 0.9600
